data_4502711
loop_
_publ_author_name
'Yu, Qun'
'Zeng, Yong-Fei'
'Zhao, Jiong-Peng'
'Yang, Qian'
'Bu, Xian-He'

_publ_section_title
;
 Zeolite-like Metal&#x2212;Organic Framework Based on a Flexible
 2-(1H-benzimidazol-2-ylthio)acetic Ligand: Synthesis, Structures, and
 Properties
;
_journal_issue 4
_journal_name_full 'Crystal Growth &amp; Design'
_journal_page_first 1878
_journal_paper_doi 10.1021/cg901571m
_journal_volume 10
_journal_year 2010
_chemical_formula_sum 'C9 H6 Co N2 O2 S'
_chemical_formula_weight 265.15
_chemical_name_systematic
; 
 ? 
;
_space_group_IT_number 148
_symmetry_cell_setting rhombohedral
_symmetry_space_group_name_Hall '-R 3'
_symmetry_space_group_name_H-M 'R -3 :H'
_atom_sites_solution_hydrogens geom
_atom_sites_solution_primary direct
_atom_sites_solution_secondary difmap
_audit_creation_method SHELXL-97
_cell_angle_alpha 90.00
_cell_angle_beta 90.00
_cell_angle_gamma 120.00
_cell_formula_units_Z 18
_cell_length_a 21.393(3)
_cell_length_b 21.393(3)
_cell_length_c 11.998(2)
_cell_measurement_reflns_used 15582
_cell_measurement_temperature 293(2)
_cell_measurement_theta_max 27.7
_cell_measurement_theta_min 3.3
_cell_volume 4755.4(12)
_computing_cell_refinement PROCESS-AUTO
_computing_data_collection PROCESS-AUTO
_computing_data_reduction CrystalStructure
_computing_publication_material 'CrystalStructure 3.7.0'
_computing_structure_refinement SHELXL
_computing_structure_solution DirectMethod
_diffrn_ambient_temperature 293(2)
_diffrn_measured_fraction_theta_full 0.996
_diffrn_measured_fraction_theta_max 0.996
_diffrn_measurement_device_type SCX-MINI
_diffrn_measurement_method '\w scans'
_diffrn_radiation_monochromator graphite
_diffrn_radiation_source 'fine-focus sealed tube'
_diffrn_radiation_type MoK\a
_diffrn_radiation_wavelength 0.71073
_diffrn_reflns_av_R_equivalents 0.0533
_diffrn_reflns_av_sigmaI/netI 0.0318
_diffrn_reflns_limit_h_max 25
_diffrn_reflns_limit_h_min -25
_diffrn_reflns_limit_k_max 25
_diffrn_reflns_limit_k_min -25
_diffrn_reflns_limit_l_max 14
_diffrn_reflns_limit_l_min -14
_diffrn_reflns_number 13792
_diffrn_reflns_theta_full 25.00
_diffrn_reflns_theta_max 25.00
_diffrn_reflns_theta_min 3.37
_exptl_absorpt_coefficient_mu 1.799
_exptl_absorpt_correction_type none
_exptl_crystal_colour purple
_exptl_crystal_density_diffrn 1.667
_exptl_crystal_density_method 'not measured'
_exptl_crystal_description prism
_exptl_crystal_F_000 2394
_exptl_crystal_size_max 0.20
_exptl_crystal_size_mid 0.20
_exptl_crystal_size_min 0.20
_refine_diff_density_max 1.906
_refine_diff_density_min -0.361
_refine_diff_density_rms 0.100
_refine_ls_extinction_method none
_refine_ls_goodness_of_fit_ref 1.475
_refine_ls_hydrogen_treatment constr
_refine_ls_matrix_type full
_refine_ls_number_parameters 136
_refine_ls_number_reflns 1866
_refine_ls_number_restraints 0
_refine_ls_restrained_S_all 1.475
_refine_ls_R_factor_all 0.0890
_refine_ls_R_factor_gt 0.0842
_refine_ls_shift/su_max 0.000
_refine_ls_shift/su_mean 0.000
_refine_ls_structure_factor_coef Fsqd
_refine_ls_weighting_details 'calc w=1/[\s^2^(Fo^2^)+(0.0393P)^2^+41.7769P] where P=(Fo^2^+2Fc^2^)/3'
_refine_ls_weighting_scheme calc
_refine_ls_wR_factor_gt 0.1536
_refine_ls_wR_factor_ref 0.1554
_reflns_number_gt 1792
_reflns_number_total 1866
_reflns_threshold_expression >2sigma(I)
_cod_data_source_file cg901571m_si_002.cif
_cod_data_source_block 4
_cod_depositor_comments
;
The following automatic conversions were performed:

'_symmetry_cell_setting' value 'Rhombohedral' changed to
'rhombohedral' according to
/home/saulius/struct/CIF-dictionaries/cif_core.dic dictionary named
'cif_core.dic' version 2.4.2 from 2011-04-26.

Automatic conversion script
Id: cif_fix_values 1715 2011-07-08 13:25:40Z adriana 
;
_cod_original_sg_symbol_H-M R-3
_cod_database_code 4502711

loop_
_symmetry_equiv_pos_as_xyz
'x, y, z'
'-y, x-y, z'
'-x+y, -x, z'
'x+2/3, y+1/3, z+1/3'
'-y+2/3, x-y+1/3, z+1/3'
'-x+y+2/3, -x+1/3, z+1/3'
'x+1/3, y+2/3, z+2/3'
'-y+1/3, x-y+2/3, z+2/3'
'-x+y+1/3, -x+2/3, z+2/3'
'-x, -y, -z'
'y, -x+y, -z'
'x-y, x, -z'
'-x+2/3, -y+1/3, -z+1/3'
'y+2/3, -x+y+1/3, -z+1/3'
'x-y+2/3, x+1/3, -z+1/3'
'-x+1/3, -y+2/3, -z+2/3'
'y+1/3, -x+y+2/3, -z+2/3'
'x-y+1/3, x+2/3, -z+2/3'

loop_
_atom_site_label
_atom_site_type_symbol
_atom_site_fract_x
_atom_site_fract_y
_atom_site_fract_z
_atom_site_U_iso_or_equiv
_atom_site_adp_type
_atom_site_occupancy
_atom_site_symmetry_multiplicity
_atom_site_calc_flag
_atom_site_refinement_flags
Co1 Co 0.65090(5) 0.11399(5) 0.24604(7) 0.0325(3) Uani 1 1 d .
S2 S 0.71333(12) -0.00777(11) 0.18291(17) 0.0569(6) Uani 1 1 d .
N1 N 0.7054(3) 0.1084(3) 0.1158(4) 0.0340(12) Uani 1 1 d .
N2 N 0.7625(3) 0.0739(3) -0.0063(4) 0.0341(12) Uani 1 1 d .
C8 C 0.7184(4) 0.2149(3) 0.0043(6) 0.0385(16) Uani 1 1 d .
H8A H 0.6945 0.2291 0.0542 0.046 Uiso 1 1 calc R
C3 C 0.7287(3) 0.0623(3) 0.0913(5) 0.0348(15) Uani 1 1 d .
C4 C 0.7616(3) 0.1332(3) -0.0501(5) 0.0352(15) Uani 1 1 d .
C9 C 0.7264(3) 0.1545(3) 0.0246(5) 0.0335(14) Uani 1 1 d .
C2 C 0.8005(4) -0.0032(4) 0.1831(6) 0.0479(19) Uani 1 1 d .
H2B H 0.8369 0.0438 0.1561 0.058 Uiso 1 1 calc R
H2C H 0.8129 -0.0081 0.2591 0.058 Uiso 1 1 calc R
C5 C 0.7889(4) 0.1699(4) -0.1506(6) 0.051(2) Uani 1 1 d .
H5A H 0.8110 0.1548 -0.2023 0.062 Uiso 1 1 calc R
C6 C 0.7817(4) 0.2291(5) -0.1692(7) 0.063(2) Uani 1 1 d .
H6A H 0.8000 0.2551 -0.2348 0.075 Uiso 1 1 calc R
C7 C 0.7477(4) 0.2518(4) -0.0932(7) 0.051(2) Uani 1 1 d .
H7A H 0.7449 0.2929 -0.1089 0.061 Uiso 1 1 calc R
O1 O 0.8012(3) -0.1124(2) 0.1610(4) 0.0398(11) Uani 1 1 d .
O2 O 0.8035(3) -0.0550(3) 0.0073(4) 0.0433(12) Uani 1 1 d .
C1 C 0.8019(3) -0.0606(3) 0.1122(6) 0.0337(15) Uani 1 1 d .

loop_
_atom_site_aniso_label
_atom_site_aniso_U_11
_atom_site_aniso_U_22
_atom_site_aniso_U_33
_atom_site_aniso_U_23
_atom_site_aniso_U_13
_atom_site_aniso_U_12
Co1 0.0366(5) 0.0355(5) 0.0277(5) 0.0012(4) 0.0010(4) 0.0197(4)
S2 0.0794(15) 0.0562(12) 0.0564(12) 0.0268(10) 0.0337(11) 0.0498(12)
N1 0.045(3) 0.035(3) 0.026(3) 0.000(2) 0.002(2) 0.023(3)
N2 0.034(3) 0.040(3) 0.031(3) 0.002(2) 0.005(2) 0.020(3)
C8 0.035(4) 0.031(3) 0.048(4) 0.001(3) -0.008(3) 0.015(3)
C3 0.036(4) 0.032(3) 0.033(3) 0.001(3) 0.004(3) 0.015(3)
C4 0.031(3) 0.037(4) 0.038(4) 0.011(3) 0.004(3) 0.017(3)
C9 0.031(3) 0.034(4) 0.031(3) 0.000(3) -0.002(3) 0.013(3)
C2 0.068(5) 0.041(4) 0.039(4) -0.010(3) -0.020(4) 0.030(4)
C5 0.051(5) 0.065(5) 0.047(4) 0.022(4) 0.014(4) 0.035(4)
C6 0.052(5) 0.069(6) 0.067(6) 0.042(5) 0.017(4) 0.031(5)
C7 0.039(4) 0.040(4) 0.067(5) 0.018(4) 0.001(4) 0.015(3)
O1 0.051(3) 0.033(3) 0.039(3) -0.001(2) -0.010(2) 0.025(2)
O2 0.056(3) 0.045(3) 0.037(3) 0.000(2) 0.000(2) 0.030(2)
C1 0.025(3) 0.032(4) 0.040(4) -0.005(3) -0.012(3) 0.011(3)

loop_
_atom_type_symbol
_atom_type_description
_atom_type_scat_dispersion_real
_atom_type_scat_dispersion_imag
_atom_type_scat_source
C C 0.0033 0.0016 'International Tables Vol C Tables 4.2.6.8 and 6.1.1.4'
H H 0.0000 0.0000 'International Tables Vol C Tables 4.2.6.8 and 6.1.1.4'
Co Co 0.3494 0.9721 'International Tables Vol C Tables 4.2.6.8 and 6.1.1.4'
N N 0.0061 0.0033 'International Tables Vol C Tables 4.2.6.8 and 6.1.1.4'
O O 0.0106 0.0060 'International Tables Vol C Tables 4.2.6.8 and 6.1.1.4'
S S 0.1246 0.1234 'International Tables Vol C Tables 4.2.6.8 and 6.1.1.4'

loop_
_geom_angle_atom_site_label_1
_geom_angle_atom_site_label_2
_geom_angle_atom_site_label_3
_geom_angle
_geom_angle_site_symmetry_1
_geom_angle_site_symmetry_3
O2 Co1 N2 113.3(2) 5_545 5_545
O2 Co1 O1 115.0(2) 5_545 15_445
N2 Co1 O1 105.7(2) 5_545 15_445
O2 Co1 N1 106.2(2) 5_545 .
N2 Co1 N1 114.9(2) 5_545 .
O1 Co1 N1 101.4(2) 15_445 .
C3 S2 C2 101.9(3) . .
C3 N1 C9 104.1(5) . .
C3 N1 Co1 131.4(4) . .
C9 N1 Co1 124.5(4) . .
C3 N2 C4 104.5(5) . .
C3 N2 Co1 130.5(4) . 9_654
C4 N2 Co1 124.6(4) . 9_654
C7 C8 C9 116.4(7) . .
C7 C8 H8A 121.8 . .
C9 C8 H8A 121.8 . .
N2 C3 N1 114.9(6) . .
N2 C3 S2 124.3(5) . .
N1 C3 S2 120.8(5) . .
N2 C4 C9 108.4(5) . .
N2 C4 C5 130.5(6) . .
C9 C4 C5 121.1(6) . .
C4 C9 N1 108.1(5) . .
C4 C9 C8 121.7(6) . .
N1 C9 C8 130.2(6) . .
C1 C2 S2 113.2(5) . .
C1 C2 H2B 108.9 . .
S2 C2 H2B 108.9 . .
C1 C2 H2C 108.9 . .
S2 C2 H2C 108.9 . .
H2B C2 H2C 107.7 . .
C6 C5 C4 116.8(7) . .
C6 C5 H5A 121.6 . .
C4 C5 H5A 121.6 . .
C5 C6 C7 122.3(7) . .
C5 C6 H6A 118.8 . .
C7 C6 H6A 118.8 . .
C8 C7 C6 121.6(7) . .
C8 C7 H7A 119.2 . .
C6 C7 H7A 119.2 . .
C1 O1 Co1 124.3(4) . 14
C1 O2 Co1 129.9(4) . 9_654
O1 C1 O2 122.6(6) . .
O1 C1 C2 117.6(6) . .
O2 C1 C2 119.8(6) . .

loop_
_geom_bond_atom_site_label_1
_geom_bond_atom_site_label_2
_geom_bond_distance
_geom_bond_site_symmetry_2
Co1 O2 1.958(5) 5_545
Co1 N2 1.980(5) 5_545
Co1 O1 1.981(4) 15_445
Co1 N1 1.990(5) .
S2 C3 1.752(7) .
S2 C2 1.817(8) .
N1 C3 1.341(8) .
N1 C9 1.389(8) .
N2 C3 1.333(8) .
N2 C4 1.382(8) .
N2 Co1 1.980(5) 9_654
C8 C7 1.375(10) .
C8 C9 1.406(9) .
C8 H8A 0.9300 .
C4 C9 1.387(9) .
C4 C5 1.397(9) .
C2 C1 1.506(9) .
C2 H2B 0.9700 .
C2 H2C 0.9700 .
C5 C6 1.369(11) .
C5 H5A 0.9300 .
C6 C7 1.395(12) .
C6 H6A 0.9300 .
C7 H7A 0.9300 .
O1 C1 1.246(7) .
O1 Co1 1.981(4) 14
O2 C1 1.264(8) .
O2 Co1 1.958(5) 9_654

loop_
_geom_torsion_atom_site_label_1
_geom_torsion_atom_site_label_2
_geom_torsion_atom_site_label_3
_geom_torsion_atom_site_label_4
_geom_torsion
_geom_torsion_site_symmetry_1
O2 Co1 N1 C3 102.4(6) 5_545
N2 Co1 N1 C3 -23.7(6) 5_545
O1 Co1 N1 C3 -137.2(6) 15_445
O2 Co1 N1 C9 -79.5(5) 5_545
N2 Co1 N1 C9 154.4(5) 5_545
O1 Co1 N1 C9 41.0(5) 15_445
C4 N2 C3 N1 0.2(7) .
Co1 N2 C3 N1 -172.2(4) 9_654
C4 N2 C3 S2 179.4(5) .
Co1 N2 C3 S2 6.9(9) 9_654
C9 N1 C3 N2 -0.1(7) .
Co1 N1 C3 N2 178.3(4) .
C9 N1 C3 S2 -179.2(5) .
Co1 N1 C3 S2 -0.8(9) .
C2 S2 C3 N2 45.1(6) .
C2 S2 C3 N1 -135.8(5) .
C3 N2 C4 C9 -0.3(7) .
Co1 N2 C4 C9 172.7(4) 9_654
C3 N2 C4 C5 -179.9(7) .
Co1 N2 C4 C5 -6.9(10) 9_654
N2 C4 C9 N1 0.2(7) .
C5 C4 C9 N1 179.9(6) .
N2 C4 C9 C8 178.5(6) .
C5 C4 C9 C8 -1.8(10) .
C3 N1 C9 C4 -0.1(7) .
Co1 N1 C9 C4 -178.7(4) .
C3 N1 C9 C8 -178.2(7) .
Co1 N1 C9 C8 3.2(9) .
C7 C8 C9 C4 -0.4(10) .
C7 C8 C9 N1 177.5(6) .
C3 S2 C2 C1 -102.2(5) .
N2 C4 C5 C6 -178.0(7) .
C9 C4 C5 C6 2.5(11) .
C4 C5 C6 C7 -1.0(12) .
C9 C8 C7 C6 1.8(11) .
C5 C6 C7 C8 -1.2(13) .
Co1 O1 C1 O2 -14.1(9) 14
Co1 O1 C1 C2 165.5(5) 14
Co1 O2 C1 O1 174.0(4) 9_654
Co1 O2 C1 C2 -5.6(9) 9_654
S2 C2 C1 O1 -105.2(6) .
S2 C2 C1 O2 74.4(7) .
